data_4322239
loop_
_publ_author_name
'Tadashi J. Mizoguchi'
'Roman M. Davydov'
'Stephen J. Lippard'

_publ_section_title
;
 Structural and Spectroscopic Comparisons between (\m-Oxo)- and
 (\m-Hydroxo)bis(\m-carboxylato)diiron(III) Complexes That Contain
 All-Oxygen-Donor Ligands
;
_journal_name_full 'Inorganic Chemistry'
_journal_page_first 4098
_journal_page_last 4103
_journal_paper_doi 10.1021/ic990303y
_journal_volume 38
_journal_year 1999
_chemical_formula_sum 'C45 H50.5 F12 Fe2 N3.5 O16'
_chemical_formula_weight 1236.09
_chemical_name_systematic
; 
 ? 
;
_space_group_IT_number 2
_symmetry_cell_setting triclinic
_symmetry_space_group_name_Hall '-P 1'
_symmetry_space_group_name_H-M 'P -1'
_atom_sites_solution_hydrogens geom
_atom_sites_solution_primary direct
_atom_sites_solution_secondary difmap
_audit_creation_method SHELXL-97
_cell_angle_alpha 109.0320(10)
_cell_angle_beta 97.9750(10)
_cell_angle_gamma 115.6970(10)
_cell_formula_units_Z 2
_cell_length_a 13.9442(3)
_cell_length_b 15.2151(4)
_cell_length_c 15.7164(3)
_cell_measurement_temperature 188(2)
_cell_volume 2682.42(11)
_computing_structure_refinement 'SHELXL-97 (Sheldrick, 1997)'
_computing_structure_solution 'SHELXS-97 (Sheldrick, 1990)'
_diffrn_ambient_temperature 188(2)
_diffrn_measured_fraction_theta_full 0.875
_diffrn_measured_fraction_theta_max 0.875
_diffrn_radiation_monochromator graphite
_diffrn_radiation_source 'fine-focus sealed tube'
_diffrn_radiation_type MoK\a
_diffrn_radiation_wavelength 0.71073
_diffrn_reflns_av_R_equivalents 0.0192
_diffrn_reflns_av_sigmaI/netI 0.0405
_diffrn_reflns_limit_h_max 14
_diffrn_reflns_limit_h_min -18
_diffrn_reflns_limit_k_max 20
_diffrn_reflns_limit_k_min -15
_diffrn_reflns_limit_l_max 20
_diffrn_reflns_limit_l_min -20
_diffrn_reflns_number 16769
_diffrn_reflns_theta_full 28.33
_diffrn_reflns_theta_max 28.33
_diffrn_reflns_theta_min 1.45
_exptl_absorpt_coefficient_mu 0.651
_exptl_crystal_density_diffrn 1.530
_exptl_crystal_density_method 'not measured'
_exptl_crystal_F_000 1266
_refine_diff_density_max 0.659
_refine_diff_density_min -0.589
_refine_diff_density_rms 0.071
_refine_ls_extinction_method none
_refine_ls_goodness_of_fit_ref 1.034
_refine_ls_hydrogen_treatment mixed
_refine_ls_matrix_type full
_refine_ls_number_parameters 715
_refine_ls_number_reflns 11687
_refine_ls_number_restraints 0
_refine_ls_restrained_S_all 1.034
_refine_ls_R_factor_all 0.0580
_refine_ls_R_factor_gt 0.0476
_refine_ls_shift/su_max 0.010
_refine_ls_shift/su_mean 0.000
_refine_ls_structure_factor_coef Fsqd
_refine_ls_weighting_details 'calc w=1/[\s^2^(Fo^2^)+(0.0748P)^2^+1.8098P] where P=(Fo^2^+2Fc^2^)/3'
_refine_ls_weighting_scheme calc
_refine_ls_wR_factor_gt 0.1312
_refine_ls_wR_factor_ref 0.1372
_reflns_number_gt 9687
_reflns_number_total 11687
_reflns_threshold_expression >2sigma(I)
_cod_data_source_file ic990303y.cif
_cod_data_source_block testsad2
_cod_original_cell_volume 2682.41(10)
_cod_original_formula_sum 'C45 H50.50 F12 Fe2 N3.50 O16'
_cod_database_code 4322239

loop_
_symmetry_equiv_pos_as_xyz
'x, y, z'
'-x, -y, -z'

loop_
_atom_site_label
_atom_site_type_symbol
_atom_site_fract_x
_atom_site_fract_y
_atom_site_fract_z
_atom_site_U_iso_or_equiv
_atom_site_adp_type
_atom_site_occupancy
_atom_site_symmetry_multiplicity
_atom_site_calc_flag
_atom_site_refinement_flags
_atom_site_disorder_assembly
_atom_site_disorder_group
Fe1 Fe 0.65878(3) 0.98806(3) 0.15979(2) 0.02499(9) Uani 1 1 d . . .
Fe2 Fe 0.83346(3) 1.18787(3) 0.35680(2) 0.02538(9) Uani 1 1 d . . .
O1 O 0.76340(14) 1.04799(14) 0.27342(12) 0.0278(3) Uani 1 1 d . . .
O2 O 0.55207(16) 0.84842(15) 0.16999(14) 0.0379(4) Uani 1 1 d . . .
O3 O 0.71763(16) 0.89415(15) 0.08378(14) 0.0360(4) Uani 1 1 d . . .
O4 O 0.99382(15) 1.21400(16) 0.39963(13) 0.0347(4) Uani 1 1 d . . .
O5 O 0.82165(15) 1.16081(16) 0.47731(13) 0.0339(4) Uani 1 1 d . . .
O6 O 0.53119(15) 0.91807(16) 0.02665(13) 0.0370(4) Uani 1 1 d . . .
O7 O 0.90955(15) 1.35174(15) 0.45149(13) 0.0364(4) Uani 1 1 d . . .
O101 O 0.75364(14) 1.10095(14) 0.11895(12) 0.0289(4) Uani 1 1 d . . .
O102 O 0.87705(15) 1.24090(15) 0.25804(13) 0.0324(4) Uani 1 1 d . . .
O103 O 0.70134(16) 1.22836(17) -0.00579(14) 0.0412(5) Uani 1 1 d . . .
O104 O 0.96510(17) 1.49217(17) 0.27789(15) 0.0456(5) Uani 1 1 d . . .
O201 O 0.56597(14) 1.04990(15) 0.21307(12) 0.0298(4) Uani 1 1 d . . .
O202 O 0.69006(14) 1.19154(14) 0.35011(13) 0.0303(4) Uani 1 1 d . . .
O203 O 0.41551(16) 1.15416(17) 0.13852(13) 0.0410(5) Uani 1 1 d . . .
O204 O 0.66715(18) 1.41221(18) 0.42872(15) 0.0480(5) Uani 1 1 d . . .
N101 N 0.83476(17) 1.36142(17) 0.13522(15) 0.0301(4) Uani 1 1 d . . .
N201 N 0.54026(18) 1.28322(18) 0.28382(15) 0.0324(5) Uani 1 1 d . . .
F1 F 0.3539(2) 0.6765(3) 0.1422(3) 0.1155(13) Uani 1 1 d . . .
F2 F 0.4828(3) 0.6872(3) 0.2368(2) 0.1206(13) Uani 1 1 d . . .
F3 F 0.4160(3) 0.5717(2) 0.0973(3) 0.1384(15) Uani 1 1 d . . .
F4 F 0.7507(3) 0.7803(3) -0.0745(2) 0.0995(10) Uani 1 1 d . . .
F5 F 0.7029(4) 0.6510(2) -0.0361(3) 0.1335(15) Uani 1 1 d . . .
F6 F 0.8477(3) 0.8001(4) 0.0501(2) 0.1242(13) Uani 1 1 d . . .
F7 F 1.21576(17) 1.3268(2) 0.4464(2) 0.0779(7) Uani 1 1 d . . .
F8 F 1.1786(2) 1.1806(2) 0.4548(3) 0.1131(12) Uani 1 1 d . . .
F9 F 1.24014(18) 1.3220(3) 0.57944(19) 0.1075(12) Uani 1 1 d . . .
F10 F 0.7911(3) 1.2019(3) 0.6466(2) 0.1052(10) Uani 1 1 d . . .
F11 F 0.9459(2) 1.2245(4) 0.7098(2) 0.167(2) Uani 1 1 d . . .
F12 F 0.8126(4) 1.0717(3) 0.6115(3) 0.1350(15) Uani 1 1 d . . .
C1 C 0.4445(3) 0.6714(3) 0.1502(3) 0.0635(10) Uani 1 1 d . . .
C2 C 0.5334(2) 0.7552(2) 0.1264(2) 0.0414(6) Uani 1 1 d . . .
C3 C 0.5849(3) 0.7204(3) 0.0650(3) 0.0528(8) Uani 1 1 d . . .
H3A H 0.5572 0.6452 0.0314 0.063 Uiso 1 1 calc R . .
C4 C 0.6765(3) 0.7944(2) 0.0522(2) 0.0395(6) Uani 1 1 d . . .
C5 C 0.7430(3) 0.7548(3) -0.0036(3) 0.0563(9) Uani 1 1 d . . .
C6 C 1.1731(2) 1.2683(3) 0.4909(2) 0.0475(7) Uani 1 1 d . . .
C7 C 1.0505(2) 1.2373(2) 0.48091(19) 0.0327(5) Uani 1 1 d . . .
C8 C 1.0145(2) 1.2327(3) 0.5580(2) 0.0394(6) Uani 1 1 d . . .
H8A H 1.0675 1.2578 0.6177 0.047 Uiso 1 1 calc R . .
C9 C 0.9011(2) 1.1914(2) 0.54776(19) 0.0359(6) Uani 1 1 d . . .
C10 C 0.8642(3) 1.1746(4) 0.6312(2) 0.0591(10) Uani 1 1 d . . .
C101 C 0.8502(2) 1.1822(2) 0.17063(18) 0.0280(5) Uani 1 1 d . . .
C102 C 0.8005(2) 1.2841(2) 0.04159(18) 0.0333(5) Uani 1 1 d . . .
C103 C 0.9457(2) 1.4261(2) 0.19928(19) 0.0352(6) Uani 1 1 d . . .
C104 C 0.9800(3) 1.1244(3) 0.1313(3) 0.0491(8) Uani 1 1 d . . .
H10A H 0.9156 1.0506 0.0947 0.074 Uiso 1 1 calc R . .
H10B H 1.0056 1.1380 0.1980 0.074 Uiso 1 1 calc R . .
H10C H 1.0414 1.1331 0.1049 0.074 Uiso 1 1 calc R . .
C105 C 0.8591(3) 1.2449(3) -0.1018(2) 0.0523(8) Uani 1 1 d . . .
H10D H 0.8540 1.3035 -0.1114 0.078 Uiso 1 1 calc R . .
H10E H 0.7859 1.1777 -0.1354 0.078 Uiso 1 1 calc R . .
H10F H 0.9162 1.2353 -0.1269 0.078 Uiso 1 1 calc R . .
C106 C 1.1496(3) 1.5180(3) 0.2208(3) 0.0571(9) Uani 1 1 d . . .
H10G H 1.1445 1.5759 0.2099 0.086 Uiso 1 1 calc R . .
H10H H 1.2091 1.5100 0.1989 0.086 Uiso 1 1 calc R . .
H10I H 1.1673 1.5360 0.2890 0.086 Uiso 1 1 calc R . .
C107 C 0.9442(2) 1.2060(2) 0.1256(2) 0.0331(5) Uani 1 1 d . . .
C108 C 0.9013(2) 1.1826(2) 0.0210(2) 0.0373(6) Uani 1 1 d . . .
H10J H 0.8260 1.1160 -0.0097 0.045 Uiso 1 1 calc R . .
H10K H 0.9524 1.1678 -0.0112 0.045 Uiso 1 1 calc R . .
C109 C 0.8924(2) 1.2737(2) 0.0047(2) 0.0374(6) Uani 1 1 d . . .
C110 C 1.0047(2) 1.3794(2) 0.0582(2) 0.0419(7) Uani 1 1 d . . .
H11A H 0.9995 1.4372 0.0459 0.050 Uiso 1 1 calc R . .
H11B H 1.0640 1.3710 0.0348 0.050 Uiso 1 1 calc R . .
C111 C 1.0364(2) 1.4113(2) 0.1651(2) 0.0395(6) Uani 1 1 d . . .
C112 C 1.0462(2) 1.3214(2) 0.1834(2) 0.0393(6) Uani 1 1 d . . .
H11C H 1.1135 1.3218 0.1695 0.047 Uiso 1 1 calc R . .
H11D H 1.0592 1.3394 0.2520 0.047 Uiso 1 1 calc R . .
C201 C 0.59234(19) 1.1131(2) 0.29883(17) 0.0268(5) Uani 1 1 d . . .
C202 C 0.5792(2) 1.3274(2) 0.38392(19) 0.0368(6) Uani 1 1 d . . .
C203 C 0.4381(2) 1.1878(2) 0.22428(19) 0.0325(5) Uani 1 1 d . . .
C204 C 0.5016(3) 0.9943(3) 0.3689(2) 0.0454(7) Uani 1 1 d . . .
H20A H 0.5759 1.0213 0.4125 0.068 Uiso 1 1 calc R . .
H20B H 0.4848 0.9341 0.3095 0.068 Uiso 1 1 calc R . .
H20C H 0.4442 0.9692 0.3987 0.068 Uiso 1 1 calc R . .
C205 C 0.5292(4) 1.3491(3) 0.5316(2) 0.0625(10) Uani 1 1 d . . .
H20D H 0.5121 1.4036 0.5266 0.094 Uiso 1 1 calc R . .
H20E H 0.6089 1.3845 0.5687 0.094 Uiso 1 1 calc R . .
H20F H 0.4821 1.3116 0.5635 0.094 Uiso 1 1 calc R . .
C206 C 0.2382(2) 1.0781(3) 0.2095(3) 0.0518(8) Uani 1 1 d . . .
H20G H 0.2237 1.1343 0.2054 0.078 Uiso 1 1 calc R . .
H20H H 0.1873 1.0386 0.2381 0.078 Uiso 1 1 calc R . .
H20I H 0.2254 1.0277 0.1455 0.078 Uiso 1 1 calc R . .
C207 C 0.5017(2) 1.0865(2) 0.34693(18) 0.0336(5) Uani 1 1 d . . .
C208 C 0.5320(2) 1.1812(3) 0.44041(19) 0.0405(6) Uani 1 1 d . . .
H20J H 0.6137 1.2179 0.4744 0.049 Uiso 1 1 calc R . .
H20K H 0.4916 1.1518 0.4806 0.049 Uiso 1 1 calc R . .
C209 C 0.5050(3) 1.2669(3) 0.4315(2) 0.0419(7) Uani 1 1 d . . .
C210 C 0.3834(3) 1.2112(3) 0.3710(2) 0.0452(7) Uani 1 1 d . . .
H21A H 0.3654 1.2659 0.3660 0.054 Uiso 1 1 calc R . .
H21B H 0.3339 1.1727 0.4018 0.054 Uiso 1 1 calc R . .
C211 C 0.3609(2) 1.1307(3) 0.2716(2) 0.0383(6) Uani 1 1 d . . .
C212 C 0.3848(2) 1.0431(2) 0.2787(2) 0.0364(6) Uani 1 1 d . . .
H21C H 0.3267 0.9978 0.2998 0.044 Uiso 1 1 calc R . .
H21D H 0.3770 0.9959 0.2143 0.044 Uiso 1 1 calc R . .
C301 C 0.6850(2) 1.3210(2) 0.20689(17) 0.0296(5) Uani 1 1 d . . .
H30A H 0.6926 1.2636 0.2120 0.036 Uiso 1 1 calc R . .
C302 C 0.7505(2) 1.3824(2) 0.16666(18) 0.0317(5) Uani 1 1 d . . .
C303 C 0.7402(3) 1.4658(2) 0.1568(2) 0.0419(6) Uani 1 1 d . . .
C304 C 0.6608(3) 1.4860(3) 0.1896(2) 0.0498(8) Uani 1 1 d . . .
H30B H 0.6519 1.5421 0.1829 0.060 Uiso 1 1 calc R . .
C305 C 0.5940(3) 1.4276(2) 0.2317(2) 0.0427(6) Uani 1 1 d . . .
C306 C 0.6079(2) 1.3450(2) 0.23969(19) 0.0329(5) Uani 1 1 d . . .
C307 C 0.8120(3) 1.5313(3) 0.1127(3) 0.0597(9) Uani 1 1 d . . .
H30C H 0.8623 1.5051 0.0941 0.090 Uiso 1 1 calc R . .
H30D H 0.8570 1.6076 0.1590 0.090 Uiso 1 1 calc R . .
H30E H 0.7636 1.5240 0.0562 0.090 Uiso 1 1 calc R . .
C308 C 0.5119(3) 1.4547(3) 0.2700(3) 0.0615(9) Uani 1 1 d . . .
H30F H 0.4733 1.4055 0.2974 0.092 Uiso 1 1 calc R . .
H30G H 0.4562 1.4467 0.2180 0.092 Uiso 1 1 calc R . .
H30H H 0.5528 1.5295 0.3193 0.092 Uiso 1 1 calc R . .
O1S O 1.12139(17) 1.49157(17) 0.57663(15) 0.0460(5) Uani 1 1 d . . .
C2S C 0.9323(15) 1.9847(15) 0.4690(14) 0.148(6) Uiso 0.50 1 d P . 1
C1S C 0.818(2) 1.9280(18) 0.4076(16) 0.169(7) Uiso 0.50 1 d P A 1
N1S N 0.7089(13) 1.8867(11) 0.3911(10) 0.143(4) Uiso 0.50 1 d P A 1
N2S N 0.7761(14) 1.7575(11) 0.2452(10) 0.063(3) Uiso 0.33 1 d P B 2
C3S C 0.8355(12) 1.8391(10) 0.2854(10) 0.057(3) Uiso 0.33 1 d P B 2
C4S C 0.942(2) 1.962(2) 0.320(2) 0.136(8) Uiso 0.33 1 d P B 2
N2SA N 0.735(3) 1.759(3) 0.269(2) 0.196(13) Uiso 0.33 1 d P C 3
C3SA C 0.7936(15) 1.8330(14) 0.3097(12) 0.075(4) Uiso 0.33 1 d P C 3
C4SA C 0.881(3) 1.944(3) 0.356(2) 0.158(10) Uiso 0.33 1 d P C 3
N2SB N 0.8094(14) 1.7611(13) 0.2334(11) 0.079(5) Uiso 0.33 1 d P D 4
C3SB C 0.8641(11) 1.8448(11) 0.2513(10) 0.064(3) Uiso 0.33 1 d P D 4
C4SB C 0.9469(11) 1.9524(11) 0.2643(11) 0.068(3) Uiso 0.33 1 d P D 4

loop_
_atom_site_aniso_label
_atom_site_aniso_U_11
_atom_site_aniso_U_22
_atom_site_aniso_U_33
_atom_site_aniso_U_23
_atom_site_aniso_U_13
_atom_site_aniso_U_12
Fe1 0.02253(16) 0.02695(18) 0.02494(17) 0.01285(14) 0.01056(13) 0.01025(14)
Fe2 0.02129(16) 0.02981(18) 0.02407(17) 0.01411(14) 0.00827(13) 0.01029(14)
O1 0.0270(8) 0.0308(9) 0.0286(9) 0.0162(7) 0.0097(7) 0.0145(7)
O2 0.0350(10) 0.0327(10) 0.0389(10) 0.0182(8) 0.0152(8) 0.0089(8)
O3 0.0350(9) 0.0343(10) 0.0397(10) 0.0153(8) 0.0171(8) 0.0178(8)
O4 0.0276(9) 0.0477(11) 0.0307(9) 0.0187(8) 0.0135(7) 0.0184(8)
O5 0.0283(9) 0.0450(11) 0.0284(9) 0.0198(8) 0.0126(7) 0.0149(8)
O6 0.0278(9) 0.0456(11) 0.0271(9) 0.0127(8) 0.0083(7) 0.0127(8)
O7 0.0308(9) 0.0306(9) 0.0345(10) 0.0094(8) 0.0041(8) 0.0104(8)
O101 0.0245(8) 0.0344(9) 0.0283(9) 0.0175(7) 0.0120(7) 0.0115(7)
O102 0.0318(9) 0.0329(9) 0.0302(9) 0.0187(8) 0.0127(7) 0.0105(8)
O103 0.0307(9) 0.0508(12) 0.0327(10) 0.0165(9) 0.0073(8) 0.0153(9)
O104 0.0382(11) 0.0403(11) 0.0384(11) 0.0116(9) 0.0066(9) 0.0099(9)
O201 0.0238(8) 0.0386(10) 0.0265(9) 0.0141(7) 0.0110(7) 0.0149(7)
O202 0.0241(8) 0.0316(9) 0.0330(9) 0.0129(7) 0.0101(7) 0.0129(7)
O203 0.0361(10) 0.0531(12) 0.0293(10) 0.0150(9) 0.0113(8) 0.0210(9)
O204 0.0466(12) 0.0444(12) 0.0335(11) 0.0061(9) 0.0104(9) 0.0161(10)
N101 0.0282(10) 0.0321(11) 0.0304(11) 0.0174(9) 0.0118(8) 0.0122(9)
N201 0.0332(11) 0.0378(12) 0.0291(11) 0.0126(9) 0.0142(9) 0.0206(10)
F1 0.0631(16) 0.118(2) 0.219(4) 0.131(3) 0.074(2) 0.0392(16)
F2 0.114(2) 0.127(3) 0.108(2) 0.098(2) 0.0306(19) 0.020(2)
F3 0.159(3) 0.0452(15) 0.190(4) 0.056(2) 0.101(3) 0.0188(18)
F4 0.163(3) 0.142(3) 0.098(2) 0.079(2) 0.096(2) 0.127(3)
F5 0.188(4) 0.0714(18) 0.207(4) 0.066(2) 0.142(3) 0.092(2)
F6 0.093(2) 0.192(4) 0.109(2) 0.036(2) 0.0372(19) 0.109(3)
F7 0.0358(10) 0.1096(19) 0.1097(19) 0.0756(17) 0.0361(12) 0.0305(12)
F8 0.0666(16) 0.092(2) 0.219(4) 0.069(2) 0.076(2) 0.0618(16)
F9 0.0356(11) 0.194(3) 0.0740(17) 0.055(2) 0.0082(11) 0.0486(16)
F10 0.120(2) 0.178(3) 0.0780(18) 0.075(2) 0.0769(18) 0.098(2)
F11 0.0671(17) 0.317(6) 0.0515(16) 0.100(3) 0.0184(13) 0.032(2)
F12 0.197(4) 0.126(3) 0.142(3) 0.110(3) 0.120(3) 0.074(3)
C1 0.060(2) 0.0460(19) 0.087(3) 0.046(2) 0.026(2) 0.0157(17)
C2 0.0382(14) 0.0319(14) 0.0477(17) 0.0238(13) 0.0107(12) 0.0092(12)
C3 0.060(2) 0.0316(15) 0.068(2) 0.0235(15) 0.0262(17) 0.0215(15)
C4 0.0457(15) 0.0373(15) 0.0410(15) 0.0185(12) 0.0137(12) 0.0248(13)
C5 0.072(2) 0.055(2) 0.067(2) 0.0311(18) 0.0359(19) 0.0459(19)
C6 0.0313(14) 0.064(2) 0.058(2) 0.0324(17) 0.0173(14) 0.0279(14)
C7 0.0263(12) 0.0377(14) 0.0369(14) 0.0190(11) 0.0103(10) 0.0165(11)
C8 0.0316(13) 0.0565(18) 0.0350(14) 0.0267(13) 0.0101(11) 0.0217(13)
C9 0.0358(13) 0.0440(15) 0.0298(13) 0.0221(12) 0.0129(11) 0.0169(12)
C10 0.0470(18) 0.092(3) 0.0417(18) 0.0424(19) 0.0226(15) 0.0266(19)
C101 0.0270(11) 0.0340(12) 0.0323(13) 0.0215(11) 0.0141(10) 0.0165(10)
C102 0.0338(13) 0.0378(14) 0.0308(13) 0.0227(11) 0.0129(10) 0.0140(11)
C103 0.0305(12) 0.0331(13) 0.0351(14) 0.0197(12) 0.0087(11) 0.0079(11)
C104 0.0409(16) 0.0577(19) 0.074(2) 0.0420(18) 0.0327(16) 0.0321(15)
C105 0.0573(19) 0.066(2) 0.0363(16) 0.0306(16) 0.0247(14) 0.0254(17)
C106 0.0319(15) 0.0491(19) 0.070(2) 0.0306(17) 0.0114(15) 0.0021(14)
C107 0.0262(12) 0.0387(14) 0.0407(14) 0.0241(12) 0.0179(11) 0.0148(11)
C108 0.0352(13) 0.0413(15) 0.0392(15) 0.0211(12) 0.0239(12) 0.0165(12)
C109 0.0353(13) 0.0459(16) 0.0359(14) 0.0259(12) 0.0202(11) 0.0165(12)
C110 0.0351(14) 0.0483(17) 0.0504(17) 0.0344(14) 0.0230(13) 0.0157(13)
C111 0.0268(12) 0.0398(15) 0.0463(16) 0.0260(13) 0.0124(11) 0.0070(11)
C112 0.0251(12) 0.0475(16) 0.0477(16) 0.0285(14) 0.0154(11) 0.0138(12)
C201 0.0248(11) 0.0331(12) 0.0282(12) 0.0169(10) 0.0124(9) 0.0158(10)
C202 0.0404(14) 0.0417(15) 0.0297(13) 0.0098(11) 0.0144(11) 0.0253(13)
C203 0.0292(12) 0.0430(14) 0.0316(13) 0.0145(11) 0.0137(10) 0.0237(11)
C204 0.0479(17) 0.0539(18) 0.0490(17) 0.0344(15) 0.0276(14) 0.0256(15)
C205 0.080(3) 0.071(2) 0.0364(17) 0.0124(16) 0.0317(17) 0.043(2)
C206 0.0295(14) 0.070(2) 0.0552(19) 0.0242(17) 0.0175(13) 0.0257(15)
C207 0.0291(12) 0.0434(15) 0.0306(13) 0.0182(11) 0.0170(10) 0.0168(11)
C208 0.0382(14) 0.0588(18) 0.0272(13) 0.0192(13) 0.0175(11) 0.0246(14)
C209 0.0464(16) 0.0522(17) 0.0279(13) 0.0123(12) 0.0211(12) 0.0268(14)
C210 0.0441(16) 0.0621(19) 0.0413(16) 0.0209(14) 0.0270(13) 0.0340(15)
C211 0.0282(12) 0.0540(17) 0.0369(14) 0.0192(13) 0.0174(11) 0.0228(12)
C212 0.0262(12) 0.0453(15) 0.0368(14) 0.0173(12) 0.0182(11) 0.0156(11)
C301 0.0300(12) 0.0314(12) 0.0281(12) 0.0136(10) 0.0096(10) 0.0157(10)
C302 0.0313(12) 0.0333(13) 0.0304(13) 0.0157(11) 0.0094(10) 0.0154(11)
C303 0.0475(16) 0.0390(15) 0.0459(16) 0.0251(13) 0.0169(13) 0.0222(13)
C304 0.064(2) 0.0431(17) 0.058(2) 0.0284(15) 0.0212(16) 0.0352(16)
C305 0.0510(17) 0.0429(16) 0.0448(16) 0.0190(13) 0.0193(14) 0.0315(14)
C306 0.0339(13) 0.0366(13) 0.0307(13) 0.0142(11) 0.0118(10) 0.0199(11)
C307 0.070(2) 0.054(2) 0.075(2) 0.048(2) 0.031(2) 0.0318(18)
C308 0.074(2) 0.063(2) 0.077(3) 0.033(2) 0.036(2) 0.053(2)
O1S 0.0392(11) 0.0413(11) 0.0373(11) 0.0112(9) 0.0013(9) 0.0121(9)

loop_
_atom_type_symbol
_atom_type_description
_atom_type_scat_dispersion_real
_atom_type_scat_dispersion_imag
_atom_type_scat_source
C C 0.0033 0.0016 'International Tables Vol C Tables 4.2.6.8 and 6.1.1.4'
H H 0.0000 0.0000 'International Tables Vol C Tables 4.2.6.8 and 6.1.1.4'
N N 0.0061 0.0033 'International Tables Vol C Tables 4.2.6.8 and 6.1.1.4'
O O 0.0106 0.0060 'International Tables Vol C Tables 4.2.6.8 and 6.1.1.4'
F F 0.0171 0.0103 'International Tables Vol C Tables 4.2.6.8 and 6.1.1.4'
Fe Fe 0.3463 0.8444 'International Tables Vol C Tables 4.2.6.8 and 6.1.1.4'

loop_
_geom_angle_atom_site_label_1
_geom_angle_atom_site_label_2
_geom_angle_atom_site_label_3
_geom_angle
_geom_angle_site_symmetry_1
_geom_angle_site_symmetry_3
_geom_angle_publ_flag
O1 Fe1 O101 94.23(7) . . ?
O1 Fe1 O201 94.17(7) . . ?
O101 Fe1 O201 100.54(7) . . ?
O1 Fe1 O2 95.62(8) . . ?
O101 Fe1 O2 167.03(8) . . ?
O201 Fe1 O2 87.16(8) . . ?
O1 Fe1 O3 96.69(8) . . ?
O101 Fe1 O3 86.33(7) . . ?
O201 Fe1 O3 166.69(7) . . ?
O2 Fe1 O3 84.15(8) . . ?
O1 Fe1 O6 178.29(8) . . ?
O101 Fe1 O6 86.40(7) . . ?
O201 Fe1 O6 84.15(7) . . ?
O2 Fe1 O6 84.01(8) . . ?
O3 Fe1 O6 84.93(8) . . ?
O1 Fe1 Fe2 27.62(5) . . ?
O101 Fe1 Fe2 76.99(5) . . ?
O201 Fe1 Fe2 76.48(5) . . ?
O2 Fe1 Fe2 115.23(6) . . ?
O3 Fe1 Fe2 116.41(6) . . ?
O6 Fe1 Fe2 151.50(6) . . ?
O1 Fe2 O202 94.38(7) . . ?
O1 Fe2 O102 93.26(7) . . ?
O202 Fe2 O102 99.74(7) . . ?
O1 Fe2 O4 98.48(8) . . ?
O202 Fe2 O4 164.98(8) . . ?
O102 Fe2 O4 87.29(7) . . ?
O1 Fe2 O5 96.24(8) . . ?
O202 Fe2 O5 86.87(7) . . ?
O102 Fe2 O5 167.99(8) . . ?
O4 Fe2 O5 84.06(7) . . ?
O1 Fe2 O7 177.55(7) . . ?
O202 Fe2 O7 83.42(7) . . ?
O102 Fe2 O7 86.06(8) . . ?
O4 Fe2 O7 83.84(8) . . ?
O5 Fe2 O7 84.74(8) . . ?
O1 Fe2 Fe1 27.56(5) . . ?
O202 Fe2 Fe1 76.38(5) . . ?
O102 Fe2 Fe1 76.14(5) . . ?
O4 Fe2 Fe1 118.38(6) . . ?
O5 Fe2 Fe1 115.38(5) . . ?
O7 Fe2 Fe1 150.17(5) . . ?
Fe1 O1 Fe2 124.82(9) . . ?
C2 O2 Fe1 128.34(19) . . ?
C4 O3 Fe1 128.59(18) . . ?
C7 O4 Fe2 127.63(16) . . ?
C9 O5 Fe2 126.83(16) . . ?
C101 O101 Fe1 124.40(15) . . ?
C101 O102 Fe2 125.91(16) . . ?
C201 O201 Fe1 125.17(15) . . ?
C201 O202 Fe2 125.43(16) . . ?
C102 N101 C103 125.5(2) . . ?
C102 N101 C302 117.5(2) . . ?
C103 N101 C302 116.9(2) . . ?
C203 N201 C202 125.1(2) . . ?
C203 N201 C306 117.7(2) . . ?
C202 N201 C306 117.1(2) . . ?
F1 C1 F2 107.0(4) . . ?
F1 C1 F3 108.0(4) . . ?
F2 C1 F3 105.1(4) . . ?
F1 C1 C2 112.0(3) . . ?
F2 C1 C2 110.9(3) . . ?
F3 C1 C2 113.3(4) . . ?
O2 C2 C3 128.7(3) . . ?
O2 C2 C1 113.1(3) . . ?
C3 C2 C1 118.1(3) . . ?
C4 C3 C2 120.4(3) . . ?
O3 C4 C3 128.2(3) . . ?
O3 C4 C5 112.8(3) . . ?
C3 C4 C5 118.9(3) . . ?
F4 C5 F5 108.1(4) . . ?
F4 C5 F6 104.9(4) . . ?
F5 C5 F6 105.2(4) . . ?
F4 C5 C4 112.5(3) . . ?
F5 C5 C4 114.1(3) . . ?
F6 C5 C4 111.3(3) . . ?
F7 C6 F9 107.1(3) . . ?
F7 C6 F8 107.6(3) . . ?
F9 C6 F8 106.3(3) . . ?
F7 C6 C7 112.3(2) . . ?
F9 C6 C7 113.5(3) . . ?
F8 C6 C7 109.7(3) . . ?
O4 C7 C8 128.3(2) . . ?
O4 C7 C6 113.4(2) . . ?
C8 C7 C6 118.2(2) . . ?
C7 C8 C9 119.9(2) . . ?
O5 C9 C8 128.9(2) . . ?
O5 C9 C10 113.5(2) . . ?
C8 C9 C10 117.5(2) . . ?
F10 C10 F11 108.0(4) . . ?
F10 C10 F12 104.1(3) . . ?
F11 C10 F12 107.4(4) . . ?
F10 C10 C9 112.9(3) . . ?
F11 C10 C9 113.8(3) . . ?
F12 C10 C9 110.0(3) . . ?
O102 C101 O101 124.9(2) . . ?
O102 C101 C107 117.4(2) . . ?
O101 C101 C107 117.5(2) . . ?
O103 C102 N101 119.9(2) . . ?
O103 C102 C109 123.0(3) . . ?
N101 C102 C109 117.1(2) . . ?
O104 C103 N101 119.3(3) . . ?
O104 C103 C111 123.0(2) . . ?
N101 C103 C111 117.7(2) . . ?
C108 C107 C101 112.5(2) . . ?
C108 C107 C112 111.1(2) . . ?
C101 C107 C112 112.6(2) . . ?
C108 C107 C104 109.2(2) . . ?
C101 C107 C104 102.2(2) . . ?
C112 C107 C104 108.7(2) . . ?
C107 C108 C109 115.2(2) . . ?
C110 C109 C102 110.2(2) . . ?
C110 C109 C105 110.1(2) . . ?
C102 C109 C105 108.7(2) . . ?
C110 C109 C108 109.7(2) . . ?
C102 C109 C108 108.0(2) . . ?
C105 C109 C108 110.1(3) . . ?
C109 C110 C111 110.6(2) . . ?
C103 C111 C110 108.4(2) . . ?
C103 C111 C106 108.5(3) . . ?
C110 C111 C106 111.6(2) . . ?
C103 C111 C112 110.8(2) . . ?
C110 C111 C112 109.0(3) . . ?
C106 C111 C112 108.6(2) . . ?
C107 C112 C111 115.9(2) . . ?
O201 C201 O202 124.7(2) . . ?
O201 C201 C207 117.6(2) . . ?
O202 C201 C207 117.5(2) . . ?
O204 C202 N201 119.7(3) . . ?
O204 C202 C209 122.6(3) . . ?
N201 C202 C209 117.6(2) . . ?
O203 C203 N201 119.5(2) . . ?
O203 C203 C211 123.1(3) . . ?
N201 C203 C211 117.4(2) . . ?
C208 C207 C201 112.8(2) . . ?
C208 C207 C212 111.5(2) . . ?
C201 C207 C212 111.7(2) . . ?
C208 C207 C204 108.9(2) . . ?
C201 C207 C204 102.4(2) . . ?
C212 C207 C204 109.0(2) . . ?
C207 C208 C209 116.0(2) . . ?
C210 C209 C202 108.5(2) . . ?
C210 C209 C205 111.4(3) . . ?
C202 C209 C205 108.2(3) . . ?
C210 C209 C208 109.2(3) . . ?
C202 C209 C208 110.5(2) . . ?
C205 C209 C208 109.0(3) . . ?
C209 C210 C211 110.8(2) . . ?
C203 C211 C210 110.2(2) . . ?
C203 C211 C206 108.5(2) . . ?
C210 C211 C206 110.3(2) . . ?
C203 C211 C212 108.0(2) . . ?
C210 C211 C212 109.8(2) . . ?
C206 C211 C212 110.0(3) . . ?
C207 C212 C211 114.9(2) . . ?
C302 C301 C306 118.5(2) . . ?
C301 C302 C303 122.1(3) . . ?
C301 C302 N101 119.4(2) . . ?
C303 C302 N101 118.4(2) . . ?
C304 C303 C302 117.3(3) . . ?
C304 C303 C307 121.5(3) . . ?
C302 C303 C307 121.2(3) . . ?
C305 C304 C303 122.9(3) . . ?
C304 C305 C306 117.5(3) . . ?
C304 C305 C308 121.4(3) . . ?
C306 C305 C308 121.1(3) . . ?
C301 C306 C305 121.7(3) . . ?
C301 C306 N201 119.4(2) . . ?
C305 C306 N201 118.9(2) . . ?
C1S C2S C2S 163(2) . 2_796 ?
N1S C1S C2S 153(2) . . ?
N2S C3S C4S 162(2) . . ?
N2SA C3SA C4SA 171(3) . . ?
N2SB C3SB C4SB 170.4(19) . . ?

loop_
_geom_bond_atom_site_label_1
_geom_bond_atom_site_label_2
_geom_bond_distance
_geom_bond_site_symmetry_2
_geom_bond_publ_flag
Fe1 O1 1.7918(17) . ?
Fe1 O101 2.0239(16) . ?
Fe1 O201 2.0259(17) . ?
Fe1 O2 2.0737(18) . ?
Fe1 O3 2.0780(19) . ?
Fe1 O6 2.1327(18) . ?
Fe1 Fe2 3.1794(5) . ?
Fe2 O1 1.7955(18) . ?
Fe2 O202 2.0137(17) . ?
Fe2 O102 2.0206(17) . ?
Fe2 O4 2.0612(18) . ?
Fe2 O5 2.0785(17) . ?
Fe2 O7 2.0987(19) . ?
O2 C2 1.244(4) . ?
O3 C4 1.246(3) . ?
O4 C7 1.250(3) . ?
O5 C9 1.244(3) . ?
O101 C101 1.265(3) . ?
O102 C101 1.262(3) . ?
O103 C102 1.213(3) . ?
O104 C103 1.213(3) . ?
O201 C201 1.260(3) . ?
O202 C201 1.260(3) . ?
O203 C203 1.212(3) . ?
O204 C202 1.208(4) . ?
N101 C102 1.402(3) . ?
N101 C103 1.406(3) . ?
N101 C302 1.452(3) . ?
N201 C203 1.401(3) . ?
N201 C202 1.406(3) . ?
N201 C306 1.446(3) . ?
F1 C1 1.291(5) . ?
F2 C1 1.293(5) . ?
F3 C1 1.308(5) . ?
F4 C5 1.297(4) . ?
F5 C5 1.302(4) . ?
F6 C5 1.313(5) . ?
F7 C6 1.304(4) . ?
F8 C6 1.310(4) . ?
F9 C6 1.308(4) . ?
F10 C10 1.280(5) . ?
F11 C10 1.283(4) . ?
F12 C10 1.308(5) . ?
C1 C2 1.540(4) . ?
C2 C3 1.384(5) . ?
C3 C4 1.383(4) . ?
C4 C5 1.535(4) . ?
C6 C7 1.533(4) . ?
C7 C8 1.384(4) . ?
C8 C9 1.387(4) . ?
C9 C10 1.531(4) . ?
C101 C107 1.536(3) . ?
C102 C109 1.525(4) . ?
C103 C111 1.516(4) . ?
C104 C107 1.548(4) . ?
C105 C109 1.530(4) . ?
C106 C111 1.535(4) . ?
C107 C108 1.531(4) . ?
C107 C112 1.538(4) . ?
C108 C109 1.541(4) . ?
C109 C110 1.521(4) . ?
C110 C111 1.527(4) . ?
C111 C112 1.544(4) . ?
C201 C207 1.534(3) . ?
C202 C209 1.521(4) . ?
C203 C211 1.516(4) . ?
C204 C207 1.550(4) . ?
C205 C209 1.536(4) . ?
C206 C211 1.536(4) . ?
C207 C208 1.527(4) . ?
C207 C212 1.537(4) . ?
C208 C209 1.548(4) . ?
C209 C210 1.509(4) . ?
C210 C211 1.524(4) . ?
C211 C212 1.539(4) . ?
C301 C302 1.383(3) . ?
C301 C306 1.389(4) . ?
C302 C303 1.392(4) . ?
C303 C304 1.390(5) . ?
C303 C307 1.501(4) . ?
C304 C305 1.389(5) . ?
C305 C306 1.394(4) . ?
C305 C308 1.511(4) . ?
C2S C1S 1.43(2) . ?
C2S C2S 1.78(4) 2_796 ?
C1S N1S 1.31(2) . ?
N2S C3S 1.038(18) . ?
C3S C4S 1.64(3) . ?
N2SA C3SA 0.97(3) . ?
C3SA C4SA 1.42(3) . ?
N2SB C3SB 1.071(18) . ?
C3SB C4SB 1.460(19) . ?
